data_4312876
loop_
_publ_author_name
'F. Benetollo'
'Gabriella Bombieri'
'L. Calabi'
'S. Aime'
'M. Botta'

_publ_contact_author
;
      Bombieri Gabriella
      Istituto Chimica Farmaceutica
      Viale Abruzzi 42
      20131 Milano
      Italy
;
_publ_contact_author_email gabriella.bombieri@unimi.it
_publ_contact_author_fax '++39 02 50317565'
_publ_contact_author_phone '++39 02 50317516'
_publ_section_title
;
 Structural Variations Across the Lanthanide Series of Macrocyclic DOTA
 Complexes: Insights into the Design of Contrast Agents for Magnetic
 Resonance Imaging
;
_journal_name_full 'Inorganic Chemistry'
_journal_page_first 148
_journal_page_last 157
_journal_paper_doi 10.1021/ic025790n
_journal_volume 42
_journal_year 2003
_chemical_formula_moiety Na[Nd(DOTA)(H~2~O)]^.^4H~2~O
_chemical_formula_sum 'C16 H34 N4 Na Nd O13'
_chemical_formula_weight 657.70
_chemical_name_systematic
; 
 ? 
;
_space_group_IT_number 2
_symmetry_cell_setting triclinic
_symmetry_space_group_name_Hall '-P 1'
_symmetry_space_group_name_H-M 'P -1'
_atom_sites_solution_hydrogens geom
_atom_sites_solution_primary direct
_atom_sites_solution_secondary difmap
_audit_creation_method SHELXL-97
_cell_angle_alpha 82.77(3)
_cell_angle_beta 85.05(3)
_cell_angle_gamma 81.09(3)
_cell_formula_units_Z 2
_cell_length_a 8.705(2)
_cell_length_b 9.160(2)
_cell_length_c 15.840(4)
_cell_measurement_temperature 293(2)
_cell_volume 1235.0(5)
_computing_structure_refinement 'SHELXL-97 (Sheldrick, 1997)'
_computing_structure_solution 'SHELXS-97 (Sheldrick, 1990)'
_diffrn_ambient_temperature 293(2)
_diffrn_measured_fraction_theta_full 0.899
_diffrn_measured_fraction_theta_max 0.899
_diffrn_radiation_monochromator graphite
_diffrn_radiation_source 'fine-focus sealed tube'
_diffrn_radiation_type MoK\a
_diffrn_radiation_wavelength 0.71073
_diffrn_reflns_av_R_equivalents 0.0079
_diffrn_reflns_av_sigmaI/netI 0.0203
_diffrn_reflns_limit_h_max 10
_diffrn_reflns_limit_h_min -10
_diffrn_reflns_limit_k_max 11
_diffrn_reflns_limit_k_min -11
_diffrn_reflns_limit_l_max 19
_diffrn_reflns_limit_l_min 0
_diffrn_reflns_number 4541
_diffrn_reflns_theta_full 26.00
_diffrn_reflns_theta_max 26.00
_diffrn_reflns_theta_min 3.03
_exptl_absorpt_coefficient_mu 2.190
_exptl_crystal_density_diffrn 1.769
_exptl_crystal_density_method 'not measured'
_exptl_crystal_F_000 666
_refine_diff_density_max 0.377
_refine_diff_density_min -0.816
_refine_diff_density_rms 0.065
_refine_ls_extinction_method none
_refine_ls_goodness_of_fit_ref 1.014
_refine_ls_hydrogen_treatment mixed
_refine_ls_matrix_type full
_refine_ls_number_parameters 452
_refine_ls_number_reflns 4369
_refine_ls_number_restraints 0
_refine_ls_restrained_S_all 1.014
_refine_ls_R_factor_all 0.0164
_refine_ls_R_factor_gt 0.0164
_refine_ls_shift/su_max 0.942
_refine_ls_shift/su_mean 0.083
_refine_ls_structure_factor_coef Fsqd
_refine_ls_weighting_details 'w=1/[\s^2^(Fo^2^)+(0.0181P)^2^+1.5377P] where P=(Fo^2^+2Fc^2^)/3'
_refine_ls_weighting_scheme calc
_refine_ls_wR_factor_gt 0.0440
_refine_ls_wR_factor_ref 0.0440
_reflns_number_gt 4369
_reflns_number_total 4369
_reflns_threshold_expression >2sigma(I)
_cod_data_source_file ic025790n_s1_3.cif
_cod_data_source_block nd-dota
_cod_depositor_comments
;
The following automatic conversions were performed:

'_refine_ls_weighting_scheme' value 'calc
w=1/[\s^2^(Fo^2^)+(0.0181P)^2^+1.5377P] where P=(Fo^2^+2Fc^2^)/3' was
changed to 'calc'. New tag '_refine_ls_weighting_details' was
created. The value of the new tag was set to
'w=1/[\s^2^(Fo^2^)+(0.0181P)^2^+1.5377P] where P=(Fo^2^+2Fc^2^)/3'.

Automatic conversion script
Id: cif_fix_values 3143 2015-03-26 13:38:13Z robertas 
;
_cod_original_cell_volume 1235.0(6)
_cod_database_code 4312876

loop_
_symmetry_equiv_pos_as_xyz
'x, y, z'
'-x, -y, -z'

loop_
_atom_site_label
_atom_site_type_symbol
_atom_site_fract_x
_atom_site_fract_y
_atom_site_fract_z
_atom_site_U_iso_or_equiv
_atom_site_adp_type
_atom_site_occupancy
_atom_site_calc_flag
_atom_site_refinement_flags
_atom_site_disorder_assembly
_atom_site_disorder_group
Nd Nd 0.585845(13) 0.252855(12) 0.308312(7) 0.01993(4) Uani 1 d . . .
Na Na 0.63058(13) 0.17749(13) 0.59950(7) 0.0415(2) Uani 1 d . . .
O1B O 0.6863(2) 0.16212(19) 0.44636(10) 0.0313(4) Uani 1 d . . .
O4B O 0.53510(19) 0.49099(18) 0.36413(11) 0.0308(4) Uani 1 d . . .
O7B O 0.3631(2) 0.3345(2) 0.22532(11) 0.0340(4) Uani 1 d . . .
O10B O 0.5023(2) 0.01331(19) 0.30955(10) 0.0303(4) Uani 1 d . . .
O10A O 0.3841(3) -0.1336(2) 0.24427(13) 0.0446(5) Uani 1 d . . .
N1 N 0.8494(2) 0.0556(2) 0.30411(12) 0.0254(4) Uani 1 d . . .
N4 N 0.8416(2) 0.3816(2) 0.31950(12) 0.0256(4) Uani 1 d . . .
N7 N 0.6343(2) 0.4558(2) 0.17437(12) 0.0259(4) Uani 1 d . . .
N10 N 0.6438(2) 0.1325(2) 0.15781(12) 0.0263(4) Uani 1 d . . .
O1A O 0.8045(2) -0.0169(2) 0.53561(11) 0.0341(4) Uani 1 d . . .
O4A O 0.6061(2) 0.6723(2) 0.42546(12) 0.0392(4) Uani 1 d . . .
O7A O 0.2415(2) 0.4726(2) 0.11917(13) 0.0455(5) Uani 1 d . . .
C1 C 0.8543(3) -0.0375(3) 0.38752(16) 0.0300(5) Uani 1 d . . .
C1A C 0.7781(3) 0.0419(3) 0.46211(15) 0.0271(5) Uani 1 d . . .
C2 C 0.9874(3) 0.1357(3) 0.28838(17) 0.0309(5) Uani 1 d . . .
C3 C 0.9776(3) 0.2661(3) 0.33990(17) 0.0295(5) Uani 1 d . . .
C4A C 0.6356(3) 0.5535(3) 0.39323(14) 0.0272(5) Uani 1 d . . .
C4 C 0.8034(3) 0.4753(3) 0.39013(17) 0.0322(5) Uani 1 d . . .
C5 C 0.8801(3) 0.4746(3) 0.23919(17) 0.0321(5) Uani 1 d . . .
C6 C 0.7375(3) 0.5582(3) 0.19585(16) 0.0308(5) Uani 1 d . . .
C7 C 0.4792(3) 0.5395(3) 0.15526(17) 0.0327(5) Uani 1 d . . .
C7A C 0.3512(3) 0.4414(3) 0.16686(15) 0.0298(5) Uani 1 d . . .
C8 C 0.7055(3) 0.3828(3) 0.09880(16) 0.0326(5) Uani 1 d . . .
C9 C 0.6304(3) 0.2510(3) 0.08381(14) 0.0297(5) Uani 1 d . . .
C10A C 0.4673(3) -0.0344(3) 0.24290(16) 0.0292(5) Uani 1 d . . .
C10 C 0.5241(3) 0.0360(3) 0.15618(16) 0.0332(5) Uani 1 d . . .
C11 C 0.8023(3) 0.0448(3) 0.15193(16) 0.0329(5) Uani 1 d . . .
C12 C 0.8491(3) -0.0420(3) 0.23597(16) 0.0314(5) Uani 1 d . . .
OW1 O 0.3523(2) 0.2602(3) 0.41302(13) 0.0336(4) Uani 1 d . . .
OW2 O 0.2153(4) 0.6310(4) 0.3784(3) 0.0803(10) Uani 1 d . . .
OW3 O 0.2024(4) -0.0696(4) 0.0999(2) 0.0637(7) Uani 1 d . . .
OW4 O 0.0267(3) 0.7206(3) 0.07512(18) 0.0546(6) Uani 1 d . . .
OW5 O 0.1296(5) 0.2340(4) 0.0687(2) 0.0868(10) Uani 1 d . . .
H6 H 0.678(3) 0.626(3) 0.2330(17) 0.024(6) Uiso 1 d . . .
H11 H 0.874(3) 0.114(3) 0.1334(16) 0.024(6) Uiso 1 d . . .
H H 0.798(3) -0.117(3) 0.3858(18) 0.034(7) Uiso 1 d . . .
H12 H 0.771(3) -0.110(3) 0.2546(18) 0.033(7) Uiso 1 d . . .
H61 H 0.773(3) 0.619(3) 0.146(2) 0.038(8) Uiso 1 d . . .
H9 H 0.515(3) 0.278(3) 0.0759(17) 0.025(6) Uiso 1 d . . .
H5 H 0.939(3) 0.409(3) 0.1990(18) 0.028(7) Uiso 1 d . . .
H121 H 0.946(3) -0.098(3) 0.2255(17) 0.029(7) Uiso 1 d . . .
H3 H 0.972(3) 0.230(3) 0.4007(19) 0.029(7) Uiso 1 d . . .
H10 H 0.562(3) -0.037(3) 0.120(2) 0.039(8) Uiso 1 d . . .
H2 H 0.997(3) 0.168(3) 0.2297(18) 0.026(6) Uiso 1 d . . .
H8 H 0.818(4) 0.352(3) 0.1063(19) 0.036(7) Uiso 1 d . . .
H7 H 0.455(4) 0.611(4) 0.196(2) 0.042(8) Uiso 1 d . . .
H111 H 0.804(3) -0.027(3) 0.1098(19) 0.033(7) Uiso 1 d . . .
H101 H 0.434(4) 0.097(4) 0.133(2) 0.048(9) Uiso 1 d . . .
H102 H 0.311(4) 0.198(4) 0.423(2) 0.038(10) Uiso 1 d . . .
H40 H 0.816(3) 0.411(3) 0.442(2) 0.039(8) Uiso 1 d . . .
H41 H 0.874(4) 0.546(4) 0.389(2) 0.049(9) Uiso 1 d . . .
H21 H 1.076(4) 0.065(3) 0.3013(19) 0.037(8) Uiso 1 d . . .
H31 H 1.077(3) 0.307(3) 0.3265(17) 0.031(7) Uiso 1 d . . .
H51 H 0.947(4) 0.545(3) 0.2499(19) 0.039(8) Uiso 1 d . . .
H81 H 0.692(4) 0.456(3) 0.049(2) 0.041(8) Uiso 1 d . . .
H91 H 0.680(4) 0.214(3) 0.033(2) 0.041(8) Uiso 1 d . . .
H71 H 0.483(4) 0.590(4) 0.097(2) 0.050(9) Uiso 1 d . . .
H103 H 0.364(4) 0.282(4) 0.455(2) 0.045(10) Uiso 1 d . . .
H300 H 0.256(7) -0.099(6) 0.143(4) 0.096(19) Uiso 1 d . . .
H301 H 0.192(6) 0.001(6) 0.096(4) 0.08(2) Uiso 1 d . . .
H500 H 0.185(6) 0.318(6) 0.079(3) 0.099(16) Uiso 1 d . . .
H501 H 0.207(2) 0.231(2) 0.0245(14) 0.000(5) Uiso 1 d . . .
H400 H 0.078(6) 0.779(6) 0.074(3) 0.092(18) Uiso 1 d . . .
H401 H 0.082(5) 0.649(5) 0.084(3) 0.061(12) Uiso 1 d . . .
H100 H 0.962(4) -0.079(3) 0.3983(19) 0.039(8) Uiso 1 d . . .
H200 H 0.199(8) 0.652(7) 0.327(4) 0.14(3) Uiso 1 d . . .
H201 H 0.291(7) 0.582(6) 0.379(4) 0.10(2) Uiso 1 d . . .

loop_
_atom_site_aniso_label
_atom_site_aniso_U_11
_atom_site_aniso_U_22
_atom_site_aniso_U_33
_atom_site_aniso_U_23
_atom_site_aniso_U_13
_atom_site_aniso_U_12
Nd 0.02104(7) 0.02066(7) 0.01755(6) -0.00141(4) -0.00263(4) -0.00127(4)
Na 0.0413(6) 0.0468(6) 0.0331(5) -0.0012(5) 0.0027(4) -0.0023(5)
O1B 0.0331(9) 0.0354(9) 0.0222(8) -0.0015(7) -0.0038(7) 0.0046(7)
O4B 0.0284(9) 0.0279(8) 0.0368(9) -0.0096(7) -0.0007(7) -0.0021(7)
O7B 0.0294(9) 0.0417(10) 0.0287(9) 0.0048(7) -0.0057(7) -0.0034(7)
O10B 0.0388(9) 0.0290(9) 0.0246(8) -0.0037(7) -0.0025(7) -0.0092(7)
O10A 0.0622(13) 0.0406(11) 0.0368(10) -0.0043(8) -0.0067(9) -0.0239(10)
N1 0.0258(10) 0.0259(10) 0.0235(9) -0.0039(8) -0.0026(7) 0.0006(8)
N4 0.0243(9) 0.0260(9) 0.0258(10) -0.0019(8) -0.0024(8) -0.0022(8)
N7 0.0283(10) 0.0258(10) 0.0225(9) -0.0001(7) -0.0015(8) -0.0028(8)
N10 0.0285(10) 0.0292(10) 0.0203(9) -0.0023(8) -0.0014(7) -0.0022(8)
O1A 0.0371(9) 0.0388(10) 0.0243(8) 0.0059(7) -0.0066(7) -0.0045(8)
O4A 0.0481(11) 0.0309(9) 0.0399(10) -0.0137(8) -0.0071(8) -0.0002(8)
O7A 0.0405(11) 0.0464(11) 0.0486(12) 0.0054(9) -0.0230(9) -0.0013(9)
C1 0.0331(13) 0.0264(12) 0.0281(12) 0.0008(9) -0.0060(10) 0.0024(10)
C1A 0.0239(11) 0.0322(12) 0.0256(11) 0.0012(9) -0.0047(9) -0.0073(9)
C2 0.0236(11) 0.0336(13) 0.0330(13) -0.0024(10) 0.0003(10) 0.0012(10)
C3 0.0218(11) 0.0319(12) 0.0344(13) -0.0027(10) -0.0059(9) -0.0017(9)
C4A 0.0341(12) 0.0243(11) 0.0224(11) -0.0009(9) -0.0009(9) -0.0038(9)
C4 0.0328(13) 0.0309(12) 0.0354(14) -0.0089(11) -0.0072(10) -0.0059(10)
C5 0.0279(12) 0.0339(13) 0.0343(13) 0.0018(11) -0.0003(10) -0.0097(10)
C6 0.0359(13) 0.0261(12) 0.0293(12) 0.0045(10) -0.0003(10) -0.0080(10)
C7 0.0348(13) 0.0298(13) 0.0311(13) 0.0041(11) -0.0094(10) 0.0010(10)
C7A 0.0311(12) 0.0302(12) 0.0263(12) -0.0044(10) -0.0061(10) 0.0046(10)
C8 0.0400(14) 0.0337(13) 0.0222(11) 0.0003(10) 0.0045(10) -0.0055(11)
C9 0.0371(13) 0.0344(13) 0.0160(10) -0.0034(9) 0.0006(9) -0.0015(10)
C10A 0.0334(12) 0.0239(11) 0.0305(12) -0.0034(9) -0.0051(10) -0.0031(10)
C10 0.0406(14) 0.0374(14) 0.0252(12) -0.0094(11) -0.0038(10) -0.0113(11)
C11 0.0341(13) 0.0359(13) 0.0269(12) -0.0083(10) 0.0004(10) 0.0032(11)
C12 0.0326(13) 0.0285(12) 0.0311(12) -0.0087(10) -0.0025(10) 0.0062(10)
OW1 0.0336(10) 0.0431(12) 0.0269(10) -0.0065(8) 0.0021(8) -0.0142(9)
OW2 0.0532(18) 0.076(2) 0.111(3) -0.026(2) 0.0153(18) -0.0052(15)
OW3 0.0693(18) 0.0590(19) 0.0674(18) -0.0110(15) -0.0250(14) -0.0098(15)
OW4 0.0439(13) 0.0448(14) 0.0719(17) 0.0004(12) -0.0120(11) 0.0016(12)
OW5 0.109(3) 0.0678(19) 0.091(2) 0.0027(17) -0.036(2) -0.0313(19)

loop_
_atom_type_symbol
_atom_type_description
_atom_type_scat_dispersion_real
_atom_type_scat_dispersion_imag
_atom_type_scat_source
Nd Nd -0.1943 3.0179 'International Tables Vol C Tables 4.2.6.8 and 6.1.1.4'
Na Na 0.0362 0.0249 'International Tables Vol C Tables 4.2.6.8 and 6.1.1.4'
N N 0.0061 0.0033 'International Tables Vol C Tables 4.2.6.8 and 6.1.1.4'
O O 0.0106 0.0060 'International Tables Vol C Tables 4.2.6.8 and 6.1.1.4'
C C 0.0033 0.0016 'International Tables Vol C Tables 4.2.6.8 and 6.1.1.4'
H H 0.0000 0.0000 'International Tables Vol C Tables 4.2.6.8 and 6.1.1.4'

loop_
_geom_angle_atom_site_label_1
_geom_angle_atom_site_label_2
_geom_angle_atom_site_label_3
_geom_angle
_geom_angle_site_symmetry_1
_geom_angle_site_symmetry_3
_geom_angle_publ_flag
O7B Nd O10B 82.46(7) . . ?
O7B Nd O4B 87.60(7) . . ?
O10B Nd O4B 145.95(6) . . ?
O7B Nd O1B 148.22(6) . . ?
O10B Nd O1B 87.20(6) . . ?
O4B Nd O1B 84.35(6) . . ?
O7B Nd OW1 74.09(7) . . ?
O10B Nd OW1 75.84(7) . . ?
O4B Nd OW1 70.12(7) . . ?
O1B Nd OW1 74.26(7) . . ?
O7B Nd N7 65.80(6) . . ?
O10B Nd N7 128.67(6) . . ?
O4B Nd N7 74.44(6) . . ?
O1B Nd N7 139.58(6) . . ?
OW1 Nd N7 126.68(7) . . ?
O7B Nd N1 138.59(6) . . ?
O10B Nd N1 74.45(6) . . ?
O4B Nd N1 129.64(6) . . ?
O1B Nd N1 65.01(6) . . ?
OW1 Nd N1 129.98(7) . . ?
N7 Nd N1 103.28(7) . . ?
O7B Nd N4 130.48(6) . . ?
O10B Nd N4 142.04(6) . . ?
O4B Nd N4 65.05(6) . . ?
O1B Nd N4 72.56(6) . . ?
OW1 Nd N4 125.78(7) . . ?
N7 Nd N4 67.37(6) . . ?
N1 Nd N4 67.96(6) . . ?
O7B Nd N10 72.07(7) . . ?
O10B Nd N10 65.16(6) . . ?
O4B Nd N10 141.14(6) . . ?
O1B Nd N10 129.51(6) . . ?
OW1 Nd N10 130.71(7) . . ?
N7 Nd N10 67.11(6) . . ?
N1 Nd N10 67.14(6) . . ?
N4 Nd N10 103.45(6) . . ?
O4A Na O1A 138.85(8) 2_666 . ?
O4A Na OW2 99.08(12) 2_666 2_666 ?
O1A Na OW2 107.53(10) . 2_666 ?
O4A Na O1B 90.84(8) 2_666 . ?
O1A Na O1B 54.06(6) . . ?
OW2 Na O1B 101.08(12) 2_666 . ?
O4A Na O10A 101.67(9) 2_666 2_656 ?
O1A Na O10A 111.89(8) . 2_656 ?
OW2 Na O10A 83.47(13) 2_666 2_656 ?
O1B Na O10A 165.92(8) . 2_656 ?
O4A Na O10B 91.58(8) 2_666 2_656 ?
O1A Na O10B 89.99(7) . 2_656 ?
OW2 Na O10B 136.75(13) 2_666 2_656 ?
O1B Na O10B 120.67(8) . 2_656 ?
O10A Na O10B 53.29(7) 2_656 2_656 ?
O4A Na C1A 115.77(8) 2_666 . ?
O1A Na C1A 26.75(7) . . ?
OW2 Na C1A 106.13(10) 2_666 . ?
O1B Na C1A 27.31(6) . . ?
O10A Na C1A 138.63(9) 2_656 . ?
O10B Na C1A 106.45(8) 2_656 . ?
O4A Na C10A 96.30(8) 2_666 2_656 ?
O1A Na C10A 103.22(8) . 2_656 ?
OW2 Na C10A 109.83(13) 2_666 2_656 ?
O1B Na C10A 146.62(8) . 2_656 ?
O10A Na C10A 26.37(7) 2_656 2_656 ?
O10B Na C10A 26.97(6) 2_656 2_656 ?
C1A Na C10A 126.42(8) . 2_656 ?
O4A Na C4A 20.52(6) 2_666 2_666 ?
O1A Na C4A 156.72(7) . 2_666 ?
OW2 Na C4A 80.82(11) 2_666 2_666 ?
O1B Na C4A 103.48(7) . 2_666 ?
O10A Na C4A 90.36(8) 2_656 2_666 ?
O10B Na C4A 98.56(7) 2_656 2_666 ?
C1A Na C4A 130.54(8) . 2_666 ?
C10A Na C4A 93.78(8) 2_656 2_666 ?
C1A O1B Nd 124.64(15) . . ?
C1A O1B Na 90.23(14) . . ?
Nd O1B Na 142.62(8) . . ?
C4A O4B Nd 125.29(15) . . ?
C7A O7B Nd 125.58(16) . . ?
C10A O10B Nd 122.99(15) . . ?
C10A O10B Na 90.43(14) . 2_656 ?
Nd O10B Na 143.17(8) . 2_656 ?
C10A O10A Na 92.55(16) . 2_656 ?
C1 N1 C12 108.75(19) . . ?
C1 N1 C2 110.55(19) . . ?
C12 N1 C2 109.55(19) . . ?
C1 N1 Nd 107.56(14) . . ?
C12 N1 Nd 110.51(14) . . ?
C2 N1 Nd 109.90(14) . . ?
C4 N4 C5 110.1(2) . . ?
C4 N4 C3 109.58(19) . . ?
C5 N4 C3 109.33(19) . . ?
C4 N4 Nd 105.94(14) . . ?
C5 N4 Nd 111.52(14) . . ?
C3 N4 Nd 110.34(14) . . ?
C7 N7 C8 109.7(2) . . ?
C7 N7 C6 110.03(19) . . ?
C8 N7 C6 109.21(19) . . ?
C7 N7 Nd 106.36(14) . . ?
C8 N7 Nd 111.03(14) . . ?
C6 N7 Nd 110.52(14) . . ?
C10 N10 C11 110.5(2) . . ?
C10 N10 C9 109.54(19) . . ?
C11 N10 C9 108.65(19) . . ?
C10 N10 Nd 105.93(14) . . ?
C11 N10 Nd 111.29(14) . . ?
C9 N10 Nd 110.89(14) . . ?
C1A O1A Na 92.31(15) . . ?
C4A O4A Na 118.41(17) . 2_666 ?
N1 C1 C1A 114.46(19) . . ?
O1A C1A O1B 123.4(2) . . ?
O1A C1A C1 118.4(2) . . ?
O1B C1A C1 118.2(2) . . ?
O1A C1A Na 60.94(13) . . ?
O1B C1A Na 62.46(13) . . ?
C1 C1A Na 177.53(17) . . ?
N1 C2 C3 113.7(2) . . ?
N4 C3 C2 112.0(2) . . ?
O4A C4A O4B 124.4(2) . . ?
O4A C4A C4 118.2(2) . . ?
O4B C4A C4 117.4(2) . . ?
O4A C4A Na 41.08(13) . 2_666 ?
O4B C4A Na 84.66(14) . 2_666 ?
C4 C4A Na 156.14(16) . 2_666 ?
N4 C4 C4A 113.2(2) . . ?
N4 C5 C6 113.7(2) . . ?
N7 C6 C5 111.9(2) . . ?
N7 C7 C7A 112.8(2) . . ?
O7A C7A O7B 124.4(2) . . ?
O7A C7A C7 118.4(2) . . ?
O7B C7A C7 117.2(2) . . ?
N7 C8 C9 113.5(2) . . ?
N10 C9 C8 111.6(2) . . ?
O10A C10A O10B 123.5(2) . . ?
O10A C10A C10 117.4(2) . . ?
O10B C10A C10 119.0(2) . . ?
O10A C10A Na 61.08(14) . 2_656 ?
O10B C10A Na 62.60(13) . 2_656 ?
C10 C10A Na 177.24(17) . 2_656 ?
N10 C10 C10A 115.1(2) . . ?
N10 C11 C12 113.1(2) . . ?
N1 C12 C11 112.5(2) . . ?

loop_
_geom_bond_atom_site_label_1
_geom_bond_atom_site_label_2
_geom_bond_distance
_geom_bond_site_symmetry_2
_geom_bond_publ_flag
Nd O7B 2.4064(18) . ?
Nd O10B 2.4133(17) . ?
Nd O4B 2.4196(18) . ?
Nd O1B 2.4257(18) . ?
Nd OW1 2.509(2) . ?
Nd N7 2.689(2) . ?
Nd N1 2.693(2) . ?
Nd N4 2.705(2) . ?
Nd N10 2.727(2) . ?
Na O4A 2.328(2) 2_666 ?
Na O1A 2.417(2) . ?
Na OW2 2.442(4) 2_666 ?
Na O1B 2.450(2) . ?
Na O10A 2.452(2) 2_656 ?
Na O10B 2.485(2) 2_656 ?
Na C1A 2.763(3) . ?
Na C10A 2.799(3) 2_656 ?
Na C4A 3.116(3) 2_666 ?
O1B C1A 1.268(3) . ?
O4B C4A 1.264(3) . ?
O7B C7A 1.259(3) . ?
O10B C10A 1.269(3) . ?
O10B Na 2.485(2) 2_656 ?
O10A C10A 1.244(3) . ?
O10A Na 2.452(2) 2_656 ?
N1 C1 1.479(3) . ?
N1 C12 1.486(3) . ?
N1 C2 1.489(3) . ?
N4 C4 1.479(3) . ?
N4 C5 1.482(3) . ?
N4 C3 1.489(3) . ?
N7 C7 1.481(3) . ?
N7 C8 1.486(3) . ?
N7 C6 1.482(3) . ?
N10 C10 1.470(3) . ?
N10 C11 1.487(3) . ?
N10 C9 1.494(3) . ?
O1A C1A 1.244(3) . ?
O4A C4A 1.241(3) . ?
O4A Na 2.328(2) 2_666 ?
O7A C7A 1.245(3) . ?
C1 C1A 1.515(3) . ?
C2 C3 1.517(4) . ?
C4A C4 1.523(3) . ?
C4A Na 3.116(3) 2_666 ?
C5 C6 1.523(4) . ?
C7 C7A 1.522(4) . ?
C8 C9 1.511(4) . ?
C10A C10 1.519(3) . ?
C10A Na 2.799(3) 2_656 ?
C11 C12 1.516(4) . ?
OW2 Na 2.442(4) 2_666 ?
